data_1503104
loop_
_publ_author_name
'Yang, Chun-Ming'
'Jeganmohan, Masilamani'
'Parthasarathy, Kanniyappan'
'Cheng, Chien-Hong'

_publ_section_title
;
 Highly selective nickel-catalyzed three-component coupling of alkynes
 with enones and alkenyl boronic acids: a novel route to substituted
 1,3-dienes
;
_journal_coden_ASTM ORLEF7
_journal_issue 16
_journal_name_full 'Organic Letters'
_journal_page_first 3610
_journal_page_last 3613
_journal_paper_doi 10.1021/ol101319f
_journal_volume 12
_journal_year 2010
_chemical_absolute_configuration rm
_chemical_formula_sum 'C19 H20 O4'
_chemical_formula_weight 312.35
_space_group_IT_number 1
_symmetry_cell_setting triclinic
_symmetry_space_group_name_Hall 'P 1'
_symmetry_space_group_name_H-M 'P 1'
_atom_sites_solution_hydrogens geom
_atom_sites_solution_primary direct
_atom_sites_solution_secondary difmap
_audit_creation_method SHELXL-97
_cell_angle_alpha 76.0680(10)
_cell_angle_beta 85.2700(10)
_cell_angle_gamma 86.3380(10)
_cell_formula_units_Z 1
_cell_length_a 5.35650(10)
_cell_length_b 7.6392(2)
_cell_length_c 10.0990(2)
_cell_measurement_reflns_used 3848
_cell_measurement_temperature 296(2)
_cell_measurement_theta_max 25
_cell_measurement_theta_min 2.5
_cell_volume 399.308(15)
_computing_cell_refinement 'Bruker APEX2'
_computing_data_collection 'Bruker APEX2'
_computing_data_reduction 'Bruker Saint'
_computing_molecular_graphics 'Bruker APEX2'
_computing_publication_material 'Bruker APEX2'
_computing_structure_refinement 'Shelxtl-97 (Sheldrick, 2008)'
_computing_structure_solution 'Shelxtl-97 (Sheldrick, 2008)'
_diffrn_ambient_temperature 296(2)
_diffrn_measured_fraction_theta_full 0.986
_diffrn_measured_fraction_theta_max 0.986
_diffrn_measurement_device_type 'CCD area detector'
_diffrn_measurement_method 'phi and omega scans'
_diffrn_radiation_monochromator graphite
_diffrn_radiation_source 'fine-focus sealed tube'
_diffrn_radiation_type MoK\a
_diffrn_radiation_wavelength 0.71073
_diffrn_reflns_av_R_equivalents 0.0150
_diffrn_reflns_av_sigmaI/netI 0.0168
_diffrn_reflns_limit_h_max 6
_diffrn_reflns_limit_h_min -6
_diffrn_reflns_limit_k_max 9
_diffrn_reflns_limit_k_min -9
_diffrn_reflns_limit_l_max 12
_diffrn_reflns_limit_l_min -12
_diffrn_reflns_number 6609
_diffrn_reflns_theta_full 26.43
_diffrn_reflns_theta_max 26.43
_diffrn_reflns_theta_min 2.75
_exptl_absorpt_coefficient_mu 0.090
_exptl_absorpt_correction_T_max 0.7454
_exptl_absorpt_correction_T_min 0.6956
_exptl_absorpt_correction_type empirical
_exptl_crystal_colour Colorless
_exptl_crystal_density_diffrn 1.299
_exptl_crystal_density_meas ?
_exptl_crystal_density_method 'not measured'
_exptl_crystal_description Lump
_exptl_crystal_F_000 166
_exptl_crystal_size_max 0.25
_exptl_crystal_size_mid 0.20
_exptl_crystal_size_min 0.15
_refine_diff_density_max 0.111
_refine_diff_density_min -0.108
_refine_diff_density_rms 0.022
_refine_ls_abs_structure_details 'Flack H D (1983), Acta Cryst. A39, 876-881'
_refine_ls_abs_structure_Flack -0.1(8)
_refine_ls_extinction_method none
_refine_ls_goodness_of_fit_ref 1.060
_refine_ls_hydrogen_treatment constr
_refine_ls_matrix_type full
_refine_ls_number_parameters 209
_refine_ls_number_reflns 2765
_refine_ls_number_restraints 3
_refine_ls_restrained_S_all 1.060
_refine_ls_R_factor_all 0.0322
_refine_ls_R_factor_gt 0.0295
_refine_ls_shift/su_max 0.000
_refine_ls_shift/su_mean 0.000
_refine_ls_structure_factor_coef Fsqd
_refine_ls_weighting_details 'calc w=1/[\s^2^(Fo^2^)+(0.0398P)^2^+0.0244P] where P=(Fo^2^+2Fc^2^)/3'
_refine_ls_weighting_scheme calc
_refine_ls_wR_factor_gt 0.0740
_refine_ls_wR_factor_ref 0.0757
_reflns_number_gt 2558
_reflns_number_total 2765
_reflns_threshold_expression >2sigma(I)
_cod_data_source_file ol101319f_si_003.cif
_cod_data_source_block 090847_0m
_cod_depositor_comments
;
The following automatic conversions were performed:

'_chemical_absolute_configuration' value 'RM' changed to 'rm'
according to /home/saulius/struct/CIF-dictionaries/cif_core.dic
dictionary named 'cif_core.dic' version 2.4.2 from
2011-04-26.

'_symmetry_cell_setting' value 'Triclinic' changed to
'triclinic' according to
/home/saulius/struct/CIF-dictionaries/cif_core.dic dictionary named
'cif_core.dic' version 2.4.2 from 2011-04-26.

Automatic conversion script
Id: cif_fix_values 1715 2011-07-08 13:25:40Z adriana 

The following automatic conversions were performed:

'_exptl_crystal_density_meas' value 'not measured' was changed to '?'
- the value is perceived as not measured.

Automatic conversion script
Id: cif_fix_values 3008 2015-01-20 13:52:24Z robertas 

 Updated bibliographic information.

 Antanas Vaitkus,
 2019-09-20
;
_cod_original_sg_symbol_H-M P1
_cod_database_code 1503104

loop_
_symmetry_equiv_pos_as_xyz
'x, y, z'

loop_
_atom_site_label
_atom_site_type_symbol
_atom_site_fract_x
_atom_site_fract_y
_atom_site_fract_z
_atom_site_U_iso_or_equiv
_atom_site_adp_type
_atom_site_occupancy
_atom_site_symmetry_multiplicity
_atom_site_calc_flag
_atom_site_refinement_flags
C1 C 0.3481(3) 0.6913(2) -0.03945(18) 0.0554(4) Uani 1 1 d .
C2 C 0.3709(3) 0.4145(2) 0.10754(16) 0.0469(4) Uani 1 1 d .
C3 C 0.1122(2) 0.49084(19) 0.13941(14) 0.0407(3) Uani 1 1 d .
H3 H -0.0135 0.4166 0.1171 0.049 Uiso 1 1 calc R
C4 C 0.0721(3) 0.4927(2) 0.29404(15) 0.0464(3) Uani 1 1 d .
H4 H -0.1018 0.5368 0.3074 0.056 Uiso 1 1 calc R
C5 C 0.2320(3) 0.6351(2) 0.31839(17) 0.0567(4) Uani 1 1 d .
H5 H 0.3347 0.6097 0.3912 0.068 Uiso 1 1 calc R
C6 C 0.2238(4) 0.7959(2) 0.23492(18) 0.0598(4) Uani 1 1 d .
H6 H 0.3220 0.8857 0.2479 0.072 Uiso 1 1 calc R
C7 C 0.0558(3) 0.8349(2) 0.11841(17) 0.0493(4) Uani 1 1 d .
H7 H -0.1166 0.8273 0.1594 0.059 Uiso 1 1 calc R
C8 C 0.0988(3) 0.6791(2) 0.04272(15) 0.0436(3) Uani 1 1 d .
H8 H -0.0360 0.6856 -0.0185 0.052 Uiso 1 1 calc R
C9 C 0.0921(3) 0.3073(2) 0.38950(15) 0.0458(4) Uani 1 1 d .
C10 C -0.0833(3) 0.1815(3) 0.38776(19) 0.0582(4) Uani 1 1 d .
H10 H -0.2087 0.2123 0.3268 0.070 Uiso 1 1 calc R
C11 C -0.0748(4) 0.0127(3) 0.4744(2) 0.0650(5) Uani 1 1 d .
H11 H -0.1937 -0.0694 0.4711 0.078 Uiso 1 1 calc R
C12 C 0.1076(4) -0.0358(3) 0.5660(2) 0.0628(4) Uani 1 1 d .
H12 H 0.1128 -0.1500 0.6249 0.075 Uiso 1 1 calc R
C13 C 0.2805(4) 0.0856(3) 0.5692(2) 0.0675(5) Uani 1 1 d .
H13 H 0.4047 0.0538 0.6310 0.081 Uiso 1 1 calc R
C14 C 0.2745(3) 0.2556(3) 0.48223(18) 0.0610(4) Uani 1 1 d .
H14 H 0.3949 0.3364 0.4861 0.073 Uiso 1 1 calc R
C15 C 0.0787(3) 1.0258(2) 0.03033(18) 0.0549(4) Uani 1 1 d .
H15A H 0.0573 1.1091 0.0897 0.066 Uiso 1 1 calc R
H15B H 0.2473 1.0368 -0.0129 0.066 Uiso 1 1 calc R
C16 C -0.1045(3) 1.0837(2) -0.07965(19) 0.0536(4) Uani 1 1 d .
H16A H -0.0755 1.0064 -0.1433 0.064 Uiso 1 1 calc R
H16B H -0.2733 1.0657 -0.0377 0.064 Uiso 1 1 calc R
C17 C -0.0875(3) 1.2767(2) -0.15809(16) 0.0465(4) Uani 1 1 d .
C18 C -0.2710(4) 1.3422(2) -0.26487(19) 0.0574(4) Uani 1 1 d .
H18A H -0.4391 1.3287 -0.2211 0.069 Uiso 1 1 calc R
H18B H -0.2511 1.2653 -0.3291 0.069 Uiso 1 1 calc R
C19 C -0.2473(5) 1.5354(3) -0.3438(2) 0.0739(6) Uani 1 1 d .
H19A H -0.2790 1.6140 -0.2824 0.111 Uiso 1 1 calc R
H19B H -0.3669 1.5641 -0.4124 0.111 Uiso 1 1 calc R
H19C H -0.0810 1.5513 -0.3867 0.111 Uiso 1 1 calc R
O1 O 0.4982(2) 0.53932(17) 0.00638(13) 0.0593(3) Uani 1 1 d .
O2 O 0.4243(3) 0.8084(2) -0.13061(18) 0.0874(5) Uani 1 1 d .
O3 O 0.4703(2) 0.27287(17) 0.15503(13) 0.0649(3) Uani 1 1 d .
O4 O 0.0667(2) 1.37424(16) -0.13622(13) 0.0597(3) Uani 1 1 d .

loop_
_atom_site_aniso_label
_atom_site_aniso_U_11
_atom_site_aniso_U_22
_atom_site_aniso_U_33
_atom_site_aniso_U_23
_atom_site_aniso_U_13
_atom_site_aniso_U_12
C1 0.0594(9) 0.0572(10) 0.0524(10) -0.0197(9) 0.0044(8) -0.0080(8)
C2 0.0437(7) 0.0616(10) 0.0410(8) -0.0219(8) -0.0097(6) 0.0028(7)
C3 0.0390(7) 0.0474(8) 0.0392(7) -0.0158(6) -0.0066(6) -0.0033(6)
C4 0.0483(8) 0.0534(9) 0.0396(8) -0.0164(7) -0.0032(6) 0.0023(7)
C5 0.0783(12) 0.0552(10) 0.0426(9) -0.0197(8) -0.0167(8) -0.0002(8)
C6 0.0829(11) 0.0523(10) 0.0528(10) -0.0248(9) -0.0165(8) -0.0056(8)
C7 0.0539(8) 0.0488(8) 0.0489(9) -0.0187(7) -0.0048(7) -0.0007(7)
C8 0.0434(7) 0.0483(8) 0.0428(8) -0.0155(7) -0.0086(6) -0.0035(6)
C9 0.0458(8) 0.0547(9) 0.0378(8) -0.0145(7) 0.0005(6) 0.0003(7)
C10 0.0557(9) 0.0639(10) 0.0575(10) -0.0165(9) -0.0107(7) -0.0047(7)
C11 0.0692(11) 0.0586(11) 0.0687(13) -0.0147(10) -0.0060(9) -0.0139(8)
C12 0.0736(11) 0.0553(10) 0.0554(10) -0.0060(9) -0.0014(9) -0.0035(9)
C13 0.0670(11) 0.0714(12) 0.0591(11) -0.0005(10) -0.0178(9) -0.0053(9)
C14 0.0576(10) 0.0672(11) 0.0568(11) -0.0061(9) -0.0129(8) -0.0134(8)
C15 0.0651(10) 0.0456(9) 0.0583(11) -0.0182(8) -0.0112(8) -0.0042(7)
C16 0.0517(9) 0.0516(9) 0.0587(10) -0.0139(8) -0.0061(7) -0.0063(7)
C17 0.0467(8) 0.0511(9) 0.0450(9) -0.0188(7) 0.0006(6) -0.0032(7)
C18 0.0619(9) 0.0560(10) 0.0567(11) -0.0157(9) -0.0104(8) -0.0032(8)
C19 0.0979(15) 0.0634(12) 0.0609(13) -0.0128(10) -0.0186(11) 0.0031(10)
O1 0.0443(6) 0.0729(8) 0.0622(8) -0.0215(7) 0.0052(5) -0.0030(6)
O2 0.0992(11) 0.0713(9) 0.0808(11) -0.0080(8) 0.0345(9) -0.0132(8)
O3 0.0634(7) 0.0727(8) 0.0581(8) -0.0186(7) -0.0123(6) 0.0229(6)
O4 0.0638(7) 0.0565(7) 0.0622(7) -0.0158(6) -0.0109(5) -0.0140(5)

loop_
_atom_type_symbol
_atom_type_description
_atom_type_scat_dispersion_real
_atom_type_scat_dispersion_imag
_atom_type_scat_source
C C 0.0033 0.0016 'International Tables Vol C Tables 4.2.6.8 and 6.1.1.4'
H H 0.0000 0.0000 'International Tables Vol C Tables 4.2.6.8 and 6.1.1.4'
O O 0.0106 0.0060 'International Tables Vol C Tables 4.2.6.8 and 6.1.1.4'

loop_
_geom_angle_atom_site_label_1
_geom_angle_atom_site_label_2
_geom_angle_atom_site_label_3
_geom_angle
O2 C1 O1 119.78(16)
O2 C1 C8 129.77(18)
O1 C1 C8 110.44(14)
O3 C2 O1 119.81(14)
O3 C2 C3 130.27(15)
O1 C2 C3 109.92(14)
C2 C3 C8 104.47(12)
C2 C3 C4 110.76(12)
C8 C3 C4 113.72(11)
C2 C3 H3 109.2
C8 C3 H3 109.2
C4 C3 H3 109.2
C5 C4 C9 117.31(13)
C5 C4 C3 107.78(12)
C9 C4 C3 113.68(11)
C5 C4 H4 105.7
C9 C4 H4 105.7
C3 C4 H4 105.7
C6 C5 C4 118.70(15)
C6 C5 H5 120.7
C4 C5 H5 120.7
C5 C6 C7 119.94(15)
C5 C6 H6 120.0
C7 C6 H6 120.0
C6 C7 C15 112.29(13)
C6 C7 C8 108.13(13)
C15 C7 C8 116.41(13)
C6 C7 H7 106.5
C15 C7 H7 106.5
C8 C7 H7 106.5
C1 C8 C3 104.00(12)
C1 C8 C7 111.20(12)
C3 C8 C7 113.55(12)
C1 C8 H8 109.3
C3 C8 H8 109.3
C7 C8 H8 109.3
C14 C9 C10 117.27(16)
C14 C9 C4 123.38(14)
C10 C9 C4 119.33(14)
C11 C10 C9 121.27(17)
C11 C10 H10 119.4
C9 C10 H10 119.4
C12 C11 C10 120.55(17)
C12 C11 H11 119.7
C10 C11 H11 119.7
C13 C12 C11 118.97(19)
C13 C12 H12 120.5
C11 C12 H12 120.5
C12 C13 C14 121.01(18)
C12 C13 H13 119.5
C14 C13 H13 119.5
C13 C14 C9 120.93(16)
C13 C14 H14 119.5
C9 C14 H14 119.5
C16 C15 C7 115.82(13)
C16 C15 H15A 108.3
C7 C15 H15A 108.3
C16 C15 H15B 108.3
C7 C15 H15B 108.3
H15A C15 H15B 107.4
C17 C16 C15 114.21(12)
C17 C16 H16A 108.7
C15 C16 H16A 108.7
C17 C16 H16B 108.7
C15 C16 H16B 108.7
H16A C16 H16B 107.6
O4 C17 C18 121.80(16)
O4 C17 C16 121.99(15)
C18 C17 C16 116.21(13)
C17 C18 C19 115.20(15)
C17 C18 H18A 108.5
C19 C18 H18A 108.5
C17 C18 H18B 108.5
C19 C18 H18B 108.5
H18A C18 H18B 107.5
C18 C19 H19A 109.5
C18 C19 H19B 109.5
H19A C19 H19B 109.5
C18 C19 H19C 109.5
H19A C19 H19C 109.5
H19B C19 H19C 109.5
C1 O1 C2 111.02(12)

loop_
_geom_bond_atom_site_label_1
_geom_bond_atom_site_label_2
_geom_bond_distance
C1 O2 1.184(2)
C1 O1 1.376(2)
C1 C8 1.509(2)
C2 O3 1.1845(19)
C2 O1 1.384(2)
C2 C3 1.509(2)
C3 C8 1.533(2)
C3 C4 1.5621(19)
C3 H3 0.9800
C4 C5 1.503(2)
C4 C9 1.512(2)
C4 H4 0.9800
C5 C6 1.313(3)
C5 H5 0.9300
C6 C7 1.501(2)
C6 H6 0.9300
C7 C15 1.521(2)
C7 C8 1.5581(19)
C7 H7 0.9800
C8 H8 0.9800
C9 C14 1.383(2)
C9 C10 1.390(2)
C10 C11 1.374(3)
C10 H10 0.9300
C11 C12 1.373(3)
C11 H11 0.9300
C12 C13 1.360(3)
C12 H12 0.9300
C13 C14 1.382(3)
C13 H13 0.9300
C14 H14 0.9300
C15 C16 1.510(2)
C15 H15A 0.9700
C15 H15B 0.9700
C16 C17 1.501(2)
C16 H16A 0.9700
C16 H16B 0.9700
C17 O4 1.2138(19)
C17 C18 1.494(2)
C18 C19 1.507(3)
C18 H18A 0.9700
C18 H18B 0.9700
C19 H19A 0.9600
C19 H19B 0.9600
C19 H19C 0.9600
